data_4320179
loop_
_publ_author_name
'Thomas Clifford'
'Andrew Danby'
'Jos\'e M. Llinares'
'Susan Mason'
'Nathaniel W. Alcock'
'Douglas Powell'
'Juan A. Aguilar'
'Enrique Garc\'ia-Espa\~na'
'Kristin Bowman-James'

_publ_contact_author
;
    Prof. Kristin Bowman-James
    Department of Chemistry
    University of Kansas
    2010 Malott Hall
    1251 Wescoe Hall Dr.
    Lawrence, KS  66045-7582  USA
;
_publ_contact_author_email kbowmanjames@ku.edu
_publ_contact_author_fax 1(785)8645396
_publ_contact_author_phone 1(785)8644673
_publ_section_title
;
 Anion Binding with Two Polyammonium Macrocycles of Different
 Dimensionality
;
_journal_name_full 'Inorganic Chemistry'
_journal_page_first 4710
_journal_page_last 4720
_journal_paper_doi 10.1021/ic010135l
_journal_volume 40
_journal_year 2001
_chemical_formula_moiety '(C36 H60 N8)6+ 6(N O3)- 2(H2 O)'
_chemical_formula_sum 'C36 H64 N14 O20'
_chemical_formula_weight 1013.01
_chemical_name_systematic
;
  ?
;
_space_group_IT_number 2
_symmetry_cell_setting triclinic
_symmetry_space_group_name_Hall '-P 1'
_symmetry_space_group_name_H-M 'P -1'
_atom_sites_solution_hydrogens geom
_atom_sites_solution_primary direct
_atom_sites_solution_secondary difmap
_audit_creation_method SHELXL-97
_cell_angle_alpha 80.46(3)
_cell_angle_beta 84.96(3)
_cell_angle_gamma 62.23(3)
_cell_formula_units_Z 2
_cell_length_a 10.240(2)
_cell_length_b 10.369(2)
_cell_length_c 25.633(5)
_cell_measurement_reflns_used 18
_cell_measurement_temperature 296(2)
_cell_measurement_theta_max 36.35
_cell_measurement_theta_min 33.73
_cell_volume 2374.7(11)
_computing_structure_refinement 'SHELXL-97 (Sheldrick, 1997)'
_computing_structure_solution 'SHELXS-97 (Sheldrick, 1990)'
_diffrn_ambient_temperature 296(2)
_diffrn_measured_fraction_theta_full 0.995
_diffrn_measured_fraction_theta_max 0.995
_diffrn_measurement_device_type 'Rigaku AFC5R'
_diffrn_measurement_method '\q-2\q scans'
_diffrn_radiation_monochromator graphite
_diffrn_radiation_source 'rotating anode'
_diffrn_radiation_type CuK\a
_diffrn_radiation_wavelength 1.54178
_diffrn_reflns_av_R_equivalents 0.0190
_diffrn_reflns_av_sigmaI/netI 0.0490
_diffrn_reflns_limit_h_max 9
_diffrn_reflns_limit_h_min -11
_diffrn_reflns_limit_k_max 0
_diffrn_reflns_limit_k_min -11
_diffrn_reflns_limit_l_max 27
_diffrn_reflns_limit_l_min -28
_diffrn_reflns_number 6986
_diffrn_reflns_theta_full 57.79
_diffrn_reflns_theta_max 57.79
_diffrn_reflns_theta_min 1.75
_diffrn_standards_decay_% -2.09
_diffrn_standards_interval_count 150
_diffrn_standards_number 3
_exptl_absorpt_coefficient_mu 0.992
_exptl_absorpt_correction_T_max 0.8654
_exptl_absorpt_correction_T_min 0.7551
_exptl_absorpt_correction_type empirical
_exptl_crystal_colour colorless
_exptl_crystal_density_diffrn 1.417
_exptl_crystal_density_method 'not measured'
_exptl_crystal_description prism
_exptl_crystal_F_000 1076
_exptl_crystal_size_max 0.30
_exptl_crystal_size_mid 0.30
_exptl_crystal_size_min 0.15
_refine_diff_density_max 0.292
_refine_diff_density_min -0.216
_refine_diff_density_rms 0.044
_refine_ls_extinction_method none
_refine_ls_goodness_of_fit_ref 1.060
_refine_ls_hydrogen_treatment mixed
_refine_ls_matrix_type full
_refine_ls_number_parameters 631
_refine_ls_number_reflns 6558
_refine_ls_number_restraints 0
_refine_ls_restrained_S_all 1.060
_refine_ls_R_factor_all 0.0773
_refine_ls_R_factor_gt 0.0521
_refine_ls_shift/su_max 0.001
_refine_ls_shift/su_mean 0.000
_refine_ls_structure_factor_coef Fsqd
_refine_ls_weighting_details 'calc w=1/[\s^2^(Fo^2^)+(0.0542P)^2^+1.4200P] where P=(Fo^2^+2Fc^2^)/3'
_refine_ls_weighting_scheme calc
_refine_ls_wR_factor_gt 0.1300
_refine_ls_wR_factor_ref 0.1442
_reflns_number_gt 4952
_reflns_number_total 6558
_reflns_threshold_expression >2sigma(I)
_cod_data_source_file ic010135l_5.cif
_cod_data_source_block compound_4
_cod_original_cell_volume 2374.7(8)
_cod_database_code 4320179

loop_
_symmetry_equiv_pos_as_xyz
'x, y, z'
'-x, -y, -z'

loop_
_atom_site_label
_atom_site_type_symbol
_atom_site_fract_x
_atom_site_fract_y
_atom_site_fract_z
_atom_site_U_iso_or_equiv
_atom_site_adp_type
_atom_site_occupancy
_atom_site_symmetry_multiplicity
_atom_site_calc_flag
_atom_site_refinement_flags
_atom_site_disorder_assembly
_atom_site_disorder_group
N1 N 0.5451(2) 0.7278(2) 0.06596(9) 0.0398(6) Uani 1 1 d . . .
C2 C 0.6673(3) 0.7434(3) 0.03525(11) 0.0468(7) Uani 1 1 d . . .
H2A H 0.6337 0.7902 -0.0004 0.056 Uiso 1 1 calc R . .
H2B H 0.7480 0.6460 0.0328 0.056 Uiso 1 1 calc R . .
C3 C 0.7249(3) 0.8314(3) 0.05820(12) 0.0492(8) Uani 1 1 d . . .
H3A H 0.7757 0.8676 0.0306 0.059 Uiso 1 1 calc R . .
H3B H 0.6423 0.9159 0.0707 0.059 Uiso 1 1 calc R . .
N4 N 0.8283(3) 0.7428(3) 0.10293(10) 0.0488(6) Uani 1 1 d . . .
H4A H 0.7828 0.7049 0.1277 0.059 Uiso 1 1 calc R . .
H4B H 0.9075 0.6673 0.0909 0.059 Uiso 1 1 calc R . .
C5 C 0.8778(4) 0.8328(3) 0.12723(12) 0.0516(8) Uani 1 1 d . . .
H5A H 0.7922 0.9149 0.1396 0.062 Uiso 1 1 calc R . .
H5B H 0.9277 0.8725 0.1005 0.062 Uiso 1 1 calc R . .
C6 C 0.9806(3) 0.7453(3) 0.17288(12) 0.0447(7) Uani 1 1 d . . .
C7 C 0.9382(3) 0.7781(3) 0.22352(12) 0.0461(7) Uani 1 1 d . . .
H7 H 0.8429 0.8498 0.2295 0.055 Uiso 1 1 calc R . .
C8 C 1.1203(3) 0.6345(3) 0.16453(13) 0.0507(8) Uani 1 1 d . . .
H8 H 1.1499 0.6095 0.1307 0.061 Uiso 1 1 calc R . .
C9 C 1.2159(4) 0.5609(4) 0.20633(13) 0.0563(8) Uani 1 1 d . . .
H9 H 1.3092 0.4853 0.2006 0.068 Uiso 1 1 calc R . .
C10 C 1.1745(3) 0.5985(4) 0.25640(13) 0.0519(8) Uani 1 1 d . . .
H10 H 1.2413 0.5509 0.2839 0.062 Uiso 1 1 calc R . .
C11 C 1.0340(3) 0.7069(3) 0.26597(12) 0.0454(7) Uani 1 1 d . . .
C12 C 0.9839(4) 0.7483(3) 0.32027(12) 0.0514(8) Uani 1 1 d . . .
H12A H 1.0554 0.7691 0.3348 0.062 Uiso 1 1 calc R . .
H12B H 0.8903 0.8372 0.3177 0.062 Uiso 1 1 calc R . .
N13 N 0.9667(3) 0.6303(3) 0.35655(9) 0.0450(6) Uani 1 1 d . . .
H13A H 1.0553 0.5503 0.3610 0.054 Uiso 1 1 calc R . .
H13B H 0.9069 0.6054 0.3416 0.054 Uiso 1 1 calc R . .
C14 C 0.9048(3) 0.6736(3) 0.40924(12) 0.0488(8) Uani 1 1 d . . .
H14A H 0.8132 0.7644 0.4043 0.059 Uiso 1 1 calc R . .
H14B H 0.9734 0.6922 0.4267 0.059 Uiso 1 1 calc R . .
C15 C 0.8758(3) 0.5577(4) 0.44426(11) 0.0486(8) Uani 1 1 d . . .
H15A H 0.9561 0.4615 0.4398 0.058 Uiso 1 1 calc R . .
H15B H 0.8748 0.5712 0.4809 0.058 Uiso 1 1 calc R . .
N16 N 0.7350(3) 0.5610(3) 0.43307(8) 0.0417(6) Uani 1 1 d . . .
C17 C 0.7420(4) 0.4174(3) 0.45487(12) 0.0525(8) Uani 1 1 d . . .
H17A H 0.6424 0.4284 0.4586 0.063 Uiso 1 1 calc R . .
H17B H 0.7844 0.3874 0.4899 0.063 Uiso 1 1 calc R . .
C18 C 0.8310(4) 0.2985(4) 0.42150(13) 0.0579(9) Uani 1 1 d . . .
H18A H 0.9139 0.3127 0.4058 0.069 Uiso 1 1 calc R . .
H18B H 0.8701 0.2038 0.4439 0.069 Uiso 1 1 calc R . .
N19 N 0.7426(3) 0.2969(3) 0.37856(10) 0.0523(7) Uani 1 1 d . . .
H19A H 0.6671 0.2811 0.3931 0.063 Uiso 1 1 calc R . .
H19B H 0.7043 0.3855 0.3583 0.063 Uiso 1 1 calc R . .
C20 C 0.8321(4) 0.1818(4) 0.34490(13) 0.0602(9) Uani 1 1 d . . .
H20A H 0.8733 0.0865 0.3669 0.072 Uiso 1 1 calc R . .
H20B H 0.9137 0.1988 0.3294 0.072 Uiso 1 1 calc R . .
C21 C 0.7450(3) 0.1789(3) 0.30143(12) 0.0473(7) Uani 1 1 d . . .
C22 C 0.7666(3) 0.2291(3) 0.24974(12) 0.0490(8) Uani 1 1 d . . .
H22 H 0.8298 0.2717 0.2428 0.059 Uiso 1 1 calc R . .
C23 C 0.6472(4) 0.1197(4) 0.31156(13) 0.0564(9) Uani 1 1 d . . .
H23 H 0.6299 0.0864 0.3462 0.068 Uiso 1 1 calc R . .
C24 C 0.5754(4) 0.1099(4) 0.27049(14) 0.0627(9) Uani 1 1 d . . .
H24 H 0.5091 0.0710 0.2776 0.075 Uiso 1 1 calc R . .
C25 C 0.6012(4) 0.1573(4) 0.21905(14) 0.0571(9) Uani 1 1 d . . .
H25 H 0.5537 0.1485 0.1916 0.069 Uiso 1 1 calc R . .
C26 C 0.6976(3) 0.2182(3) 0.20790(12) 0.0467(7) Uani 1 1 d . . .
C27 C 0.7317(3) 0.2649(3) 0.15220(12) 0.0554(8) Uani 1 1 d . . .
H27A H 0.8204 0.2767 0.1518 0.066 Uiso 1 1 calc R . .
H27B H 0.7514 0.1880 0.1312 0.066 Uiso 1 1 calc R . .
N28 N 0.6096(3) 0.4055(3) 0.12741(9) 0.0449(6) Uani 1 1 d . . .
H28A H 0.5285 0.3934 0.1263 0.054 Uiso 1 1 calc R . .
H28B H 0.5883 0.4761 0.1477 0.054 Uiso 1 1 calc R . .
C29 C 0.6473(3) 0.4546(3) 0.07310(11) 0.0481(7) Uani 1 1 d . . .
H29A H 0.6597 0.3835 0.0504 0.058 Uiso 1 1 calc R . .
H29B H 0.7406 0.4571 0.0738 0.058 Uiso 1 1 calc R . .
C30 C 0.5308(3) 0.6050(3) 0.05001(12) 0.0450(7) Uani 1 1 d . . .
H30A H 0.5366 0.6129 0.0117 0.054 Uiso 1 1 calc R . .
H30B H 0.4342 0.6139 0.0609 0.054 Uiso 1 1 calc R . .
C31 C 0.4067(3) 0.8644(3) 0.05330(11) 0.0468(7) Uani 1 1 d . . .
H31A H 0.3730 0.8643 0.0191 0.056 Uiso 1 1 calc R . .
H31B H 0.4272 0.9477 0.0503 0.056 Uiso 1 1 calc R . .
C32 C 0.2842(3) 0.8850(4) 0.09342(12) 0.0510(8) Uani 1 1 d . . .
H32A H 0.1902 0.9503 0.0766 0.061 Uiso 1 1 calc R . .
H32B H 0.2855 0.7907 0.1055 0.061 Uiso 1 1 calc R . .
N33 N 0.2973(3) 0.9471(3) 0.13978(10) 0.0491(6) Uani 1 1 d . . .
H33A H 0.3819 0.8836 0.1566 0.059 Uiso 1 1 calc R . .
H33B H 0.3025 1.0315 0.1283 0.059 Uiso 1 1 calc R . .
C34 C 0.1726(4) 0.9772(4) 0.17778(14) 0.0641(10) Uani 1 1 d . . .
H34A H 0.1630 0.8877 0.1883 0.077 Uiso 1 1 calc R . .
H34B H 0.0823 1.0505 0.1602 0.077 Uiso 1 1 calc R . .
C35 C 0.1899(3) 1.0309(4) 0.22656(13) 0.0524(8) Uani 1 1 d . . .
C36 C 0.2326(3) 0.9358(4) 0.27356(14) 0.0523(8) Uani 1 1 d . . .
H36 H 0.2569 0.8373 0.2739 0.063 Uiso 1 1 calc R . .
C37 C 0.1575(4) 1.1763(4) 0.22627(14) 0.0597(9) Uani 1 1 d . . .
H37 H 0.1282 1.2423 0.1952 0.072 Uiso 1 1 calc R . .
C38 C 0.1686(4) 1.2230(4) 0.27225(15) 0.0653(10) Uani 1 1 d . . .
H38 H 0.1490 1.3203 0.2716 0.078 Uiso 1 1 calc R . .
C39 C 0.2082(4) 1.1283(4) 0.31899(14) 0.0560(8) Uani 1 1 d . . .
H39 H 0.2134 1.1622 0.3498 0.067 Uiso 1 1 calc R . .
C40 C 0.2401(3) 0.9832(4) 0.32024(13) 0.0514(8) Uani 1 1 d . . .
C41 C 0.2759(4) 0.8787(4) 0.37120(14) 0.0628(9) Uani 1 1 d . . .
H41A H 0.2030 0.9251 0.3979 0.075 Uiso 1 1 calc R . .
H41B H 0.2694 0.7914 0.3659 0.075 Uiso 1 1 calc R . .
N42 N 0.4257(3) 0.8340(3) 0.39093(10) 0.0508(6) Uani 1 1 d . . .
H42A H 0.4932 0.7955 0.3656 0.061 Uiso 1 1 calc R . .
H42B H 0.4302 0.9141 0.3979 0.061 Uiso 1 1 calc R . .
C43 C 0.4620(3) 0.7241(4) 0.43953(12) 0.0543(8) Uani 1 1 d . . .
H43A H 0.4560 0.6383 0.4321 0.065 Uiso 1 1 calc R . .
H43B H 0.3896 0.7660 0.4669 0.065 Uiso 1 1 calc R . .
C44 C 0.6149(3) 0.6769(4) 0.45959(12) 0.0522(8) Uani 1 1 d . . .
H44A H 0.6325 0.7623 0.4551 0.063 Uiso 1 1 calc R . .
H44B H 0.6176 0.6418 0.4972 0.063 Uiso 1 1 calc R . .
N11 N 0.6032(3) 0.6653(3) 0.18620(10) 0.0551(7) Uani 1 1 d . . .
O11 O 0.7284(3) 0.5645(3) 0.17809(9) 0.0657(6) Uani 1 1 d . . .
O12 O 0.4939(3) 0.6401(3) 0.19227(9) 0.0649(6) Uani 1 1 d . . .
O13 O 0.5858(3) 0.7924(3) 0.18569(9) 0.0654(6) Uani 1 1 d . . .
N21 N 0.6817(3) 0.6205(3) 0.31367(9) 0.0536(7) Uani 1 1 d . . .
O21 O 0.8083(3) 0.5186(3) 0.30769(8) 0.0587(6) Uani 1 1 d . . .
O22 O 0.5743(3) 0.5926(3) 0.32150(10) 0.0696(7) Uani 1 1 d . . .
O23 O 0.6624(3) 0.7480(3) 0.31398(9) 0.0603(6) Uani 1 1 d . . .
N31 N 1.3290(3) 0.4157(3) 0.39483(10) 0.0554(7) Uani 1 1 d . . .
O31 O 1.2415(3) 0.3766(3) 0.38137(12) 0.0832(8) Uani 1 1 d . . .
O32 O 1.4548(3) 0.3210(3) 0.40921(10) 0.0862(9) Uani 1 1 d . . .
O33 O 1.2862(4) 0.5457(3) 0.39552(14) 0.1080(11) Uani 1 1 d . . .
N41 N 0.8657(4) -0.0706(4) 0.47794(13) 0.0692(8) Uani 1 1 d . . .
O41 O 0.7472(3) 0.0404(4) 0.46488(14) 0.1062(10) Uani 1 1 d . . .
O42 O 0.9804(3) -0.0885(3) 0.45288(12) 0.0862(8) Uani 1 1 d . . .
O43 O 0.8667(4) -0.1646(4) 0.51417(12) 0.1004(10) Uani 1 1 d . . .
N51 N 0.3770(3) 0.2523(3) 0.10093(10) 0.0545(7) Uani 1 1 d . . .
O51 O 0.3626(3) 0.3770(3) 0.09968(11) 0.0782(8) Uani 1 1 d . . .
O52 O 0.2626(3) 0.2361(3) 0.09964(11) 0.0810(8) Uani 1 1 d . . .
O53 O 0.4967(4) 0.1479(3) 0.10163(14) 0.1132(12) Uani 1 1 d . . .
N61 N 0.9130(4) 0.1869(4) 0.01685(14) 0.0697(8) Uani 1 1 d . . .
O61 O 1.0075(4) 0.1940(4) 0.04052(16) 0.1222(13) Uani 1 1 d . . .
O62 O 0.8705(4) 0.2598(4) -0.02647(13) 0.1111(11) Uani 1 1 d . . .
O63 O 0.8575(4) 0.1095(4) 0.03785(14) 0.1130(12) Uani 1 1 d . . .
O1W O 1.0195(4) 0.4985(5) 0.05761(17) 0.171(2) Uani 1 1 d . . .
H1W1 H 1.0515 0.4173 0.0872 0.257 Uiso 1 1 d R . .
H1W2 H 1.0148 0.4377 0.0339 0.257 Uiso 0.50 1 d PR . .
H1W3 H 1.0513 0.5598 0.0386 0.257 Uiso 0.50 1 d PR . .
O2W O 0.4313(3) 1.0456(3) 0.43732(11) 0.0944(9) Uani 1 1 d . . .
H2W1 H 0.4206 1.1348 0.4257 0.142 Uiso 1 1 d R . .
H2W2 H 0.3455 1.0801 0.4513 0.142 Uiso 1 1 d R . .

loop_
_atom_site_aniso_label
_atom_site_aniso_U_11
_atom_site_aniso_U_22
_atom_site_aniso_U_33
_atom_site_aniso_U_23
_atom_site_aniso_U_13
_atom_site_aniso_U_12
N1 0.0403(13) 0.0428(14) 0.0362(13) -0.0036(10) -0.0040(10) -0.0189(11)
C2 0.0486(18) 0.0560(19) 0.0370(16) -0.0059(14) 0.0005(14) -0.0252(15)
C3 0.0466(18) 0.0527(19) 0.0479(18) 0.0018(15) -0.0055(14) -0.0245(16)
N4 0.0490(15) 0.0495(15) 0.0501(15) -0.0041(12) -0.0034(12) -0.0249(13)
C5 0.0527(19) 0.0520(19) 0.057(2) -0.0055(15) -0.0064(15) -0.0291(16)
C6 0.0445(18) 0.0452(17) 0.0508(19) -0.0012(14) -0.0010(14) -0.0275(15)
C7 0.0362(16) 0.0457(17) 0.058(2) -0.0070(15) 0.0022(15) -0.0204(14)
C8 0.052(2) 0.0548(19) 0.0486(19) -0.0093(15) 0.0059(15) -0.0283(17)
C9 0.0412(18) 0.056(2) 0.065(2) -0.0077(17) 0.0073(16) -0.0181(16)
C10 0.0446(18) 0.059(2) 0.054(2) -0.0015(16) -0.0032(15) -0.0267(16)
C11 0.0458(18) 0.0479(18) 0.0495(18) -0.0061(14) 0.0010(15) -0.0278(15)
C12 0.0556(19) 0.0498(19) 0.0527(19) -0.0058(15) -0.0009(15) -0.0280(16)
N13 0.0426(14) 0.0528(15) 0.0464(15) -0.0092(12) -0.0018(11) -0.0266(12)
C14 0.0462(18) 0.0567(19) 0.0518(19) -0.0147(15) -0.0019(14) -0.0279(16)
C15 0.0506(19) 0.063(2) 0.0385(17) -0.0057(15) -0.0093(14) -0.0300(16)
N16 0.0461(14) 0.0497(14) 0.0328(13) -0.0059(11) -0.0012(11) -0.0247(12)
C17 0.065(2) 0.062(2) 0.0386(17) 0.0033(15) -0.0048(15) -0.0384(18)
C18 0.064(2) 0.051(2) 0.060(2) 0.0007(16) -0.0191(17) -0.0272(17)
N19 0.0481(15) 0.0590(17) 0.0544(16) -0.0071(13) -0.0014(12) -0.0285(13)
C20 0.053(2) 0.058(2) 0.059(2) -0.0127(17) -0.0066(16) -0.0145(17)
C21 0.0410(17) 0.0415(17) 0.0511(19) -0.0054(14) -0.0029(14) -0.0120(14)
C22 0.0426(17) 0.0443(18) 0.059(2) -0.0029(15) -0.0013(15) -0.0200(15)
C23 0.054(2) 0.056(2) 0.050(2) -0.0009(16) 0.0052(16) -0.0212(17)
C24 0.051(2) 0.070(2) 0.074(3) -0.0007(19) -0.0031(18) -0.0351(19)
C25 0.053(2) 0.057(2) 0.062(2) -0.0051(17) -0.0110(16) -0.0246(17)
C26 0.0426(17) 0.0389(17) 0.0493(18) -0.0037(14) -0.0033(14) -0.0113(14)
C27 0.0472(19) 0.0488(19) 0.056(2) -0.0030(15) -0.0019(15) -0.0112(16)
N28 0.0433(14) 0.0431(14) 0.0487(15) -0.0067(11) -0.0042(11) -0.0195(12)
C29 0.0514(18) 0.0510(18) 0.0425(17) -0.0091(14) 0.0007(14) -0.0234(16)
C30 0.0465(17) 0.0499(18) 0.0424(17) -0.0066(14) -0.0077(13) -0.0240(15)
C31 0.0491(18) 0.0458(18) 0.0407(17) 0.0004(14) -0.0089(14) -0.0185(15)
C32 0.0427(17) 0.0535(19) 0.0571(19) -0.0090(15) -0.0087(15) -0.0207(15)
N33 0.0437(14) 0.0513(15) 0.0563(16) -0.0089(12) 0.0030(12) -0.0254(12)
C34 0.048(2) 0.089(3) 0.067(2) -0.028(2) 0.0153(17) -0.0376(19)
C35 0.0394(17) 0.059(2) 0.064(2) -0.0160(17) 0.0128(15) -0.0265(16)
C36 0.0391(17) 0.0460(18) 0.076(2) -0.0121(17) 0.0073(16) -0.0230(15)
C37 0.055(2) 0.058(2) 0.065(2) -0.0066(18) 0.0101(17) -0.0275(18)
C38 0.070(2) 0.053(2) 0.080(3) -0.016(2) 0.014(2) -0.0334(19)
C39 0.055(2) 0.061(2) 0.061(2) -0.0173(18) 0.0085(16) -0.0336(18)
C40 0.0354(17) 0.056(2) 0.066(2) -0.0070(17) 0.0045(15) -0.0243(15)
C41 0.0455(19) 0.071(2) 0.077(2) 0.0026(19) -0.0044(17) -0.0349(18)
N42 0.0425(14) 0.0589(16) 0.0556(16) -0.0109(13) 0.0057(12) -0.0273(13)
C43 0.0521(19) 0.059(2) 0.054(2) -0.0071(16) 0.0088(15) -0.0294(17)
C44 0.057(2) 0.067(2) 0.0390(17) -0.0143(15) 0.0023(15) -0.0329(17)
N11 0.066(2) 0.063(2) 0.0373(15) -0.0040(13) -0.0078(13) -0.0312(18)
O11 0.0585(16) 0.0643(15) 0.0674(16) -0.0012(12) -0.0134(12) -0.0230(13)
O12 0.0652(15) 0.0797(17) 0.0612(15) -0.0080(12) 0.0042(12) -0.0443(14)
O13 0.0753(16) 0.0659(16) 0.0640(15) -0.0173(12) -0.0028(12) -0.0370(14)
N21 0.0588(19) 0.071(2) 0.0339(14) -0.0027(13) -0.0070(12) -0.0330(17)
O21 0.0537(15) 0.0656(15) 0.0564(14) -0.0161(11) 0.0028(11) -0.0253(13)
O22 0.0565(15) 0.0951(19) 0.0736(16) -0.0168(13) -0.0041(12) -0.0464(14)
O23 0.0640(15) 0.0587(15) 0.0569(14) -0.0004(11) -0.0012(11) -0.0295(12)
N31 0.0533(18) 0.069(2) 0.0460(16) -0.0025(14) -0.0034(13) -0.0317(17)
O31 0.0692(17) 0.0644(16) 0.123(2) -0.0058(15) -0.0275(16) -0.0347(14)
O32 0.0419(15) 0.123(2) 0.0710(17) -0.0026(16) -0.0026(12) -0.0222(16)
O33 0.129(3) 0.074(2) 0.141(3) -0.0027(19) -0.050(2) -0.059(2)
N41 0.073(2) 0.071(2) 0.075(2) -0.0171(18) -0.0008(19) -0.041(2)
O41 0.068(2) 0.100(2) 0.134(3) 0.001(2) 0.0034(18) -0.0315(19)
O42 0.0720(18) 0.089(2) 0.106(2) -0.0281(16) 0.0209(16) -0.0437(16)
O43 0.105(2) 0.111(2) 0.088(2) 0.0140(19) -0.0041(17) -0.060(2)
N51 0.062(2) 0.0589(19) 0.0425(15) -0.0157(13) -0.0041(13) -0.0248(17)
O51 0.0660(16) 0.0590(16) 0.118(2) -0.0220(15) -0.0041(15) -0.0321(13)
O52 0.096(2) 0.094(2) 0.0817(18) -0.0040(15) -0.0045(15) -0.0691(18)
O53 0.086(2) 0.086(2) 0.132(3) -0.055(2) -0.0408(19) 0.0096(19)
N61 0.065(2) 0.060(2) 0.068(2) -0.0150(17) 0.0104(18) -0.0162(17)
O61 0.089(2) 0.114(3) 0.152(3) -0.027(2) -0.040(2) -0.028(2)
O62 0.139(3) 0.107(2) 0.073(2) 0.0135(18) -0.0155(19) -0.050(2)
O63 0.135(3) 0.091(2) 0.115(3) -0.0167(19) 0.045(2) -0.061(2)
O1W 0.097(3) 0.170(4) 0.178(4) -0.100(3) -0.048(3) 0.027(3)
O2W 0.113(2) 0.0794(19) 0.106(2) -0.0246(16) 0.0033(18) -0.0540(18)

loop_
_atom_type_symbol
_atom_type_description
_atom_type_scat_dispersion_real
_atom_type_scat_dispersion_imag
_atom_type_scat_source
C C 0.0181 0.0091 'International Tables Vol C Tables 4.2.6.8 and 6.1.1.4'
H H 0.0000 0.0000 'International Tables Vol C Tables 4.2.6.8 and 6.1.1.4'
N N 0.0311 0.0180 'International Tables Vol C Tables 4.2.6.8 and 6.1.1.4'
O O 0.0492 0.0322 'International Tables Vol C Tables 4.2.6.8 and 6.1.1.4'

loop_
_geom_angle_atom_site_label_1
_geom_angle_atom_site_label_2
_geom_angle_atom_site_label_3
_geom_angle
_geom_angle_site_symmetry_1
_geom_angle_site_symmetry_3
_geom_angle_publ_flag
C30 N1 C31 108.6(2) . . ?
C30 N1 C2 108.8(2) . . ?
C31 N1 C2 108.7(2) . . ?
N1 C2 C3 114.4(2) . . ?
N4 C3 C2 112.4(2) . . ?
C5 N4 C3 111.9(2) . . ?
N4 C5 C6 112.5(2) . . ?
C7 C6 C8 118.9(3) . . ?
C7 C6 C5 120.3(3) . . ?
C8 C6 C5 120.8(3) . . ?
C6 C7 C11 121.9(3) . . ?
C6 C8 C9 120.0(3) . . ?
C10 C9 C8 120.6(3) . . ?
C9 C10 C11 120.4(3) . . ?
C10 C11 C7 118.1(3) . . ?
C10 C11 C12 121.8(3) . . ?
C7 C11 C12 120.1(3) . . ?
N13 C12 C11 112.2(2) . . ?
C12 N13 C14 113.1(2) . . ?
N13 C14 C15 112.7(2) . . ?
N16 C15 C14 113.5(2) . . ?
C17 N16 C44 109.3(2) . . ?
C17 N16 C15 108.5(2) . . ?
C44 N16 C15 108.3(2) . . ?
N16 C17 C18 113.7(3) . . ?
N19 C18 C17 112.5(3) . . ?
C20 N19 C18 112.2(2) . . ?
N19 C20 C21 112.9(3) . . ?
C22 C21 C23 118.5(3) . . ?
C22 C21 C20 120.1(3) . . ?
C23 C21 C20 121.4(3) . . ?
C21 C22 C26 122.2(3) . . ?
C24 C23 C21 120.2(3) . . ?
C25 C24 C23 120.4(3) . . ?
C24 C25 C26 120.5(3) . . ?
C22 C26 C25 118.2(3) . . ?
C22 C26 C27 120.4(3) . . ?
C25 C26 C27 121.4(3) . . ?
N28 C27 C26 113.1(2) . . ?
C29 N28 C27 112.6(2) . . ?
N28 C29 C30 112.8(2) . . ?
N1 C30 C29 113.8(2) . . ?
N1 C31 C32 114.3(2) . . ?
N33 C32 C31 112.6(2) . . ?
C34 N33 C32 113.2(2) . . ?
N33 C34 C35 113.5(3) . . ?
C37 C35 C36 118.6(3) . . ?
C37 C35 C34 121.4(3) . . ?
C36 C35 C34 119.9(3) . . ?
C35 C36 C40 121.8(3) . . ?
C38 C37 C35 119.8(3) . . ?
C39 C38 C37 121.2(3) . . ?
C38 C39 C40 120.0(3) . . ?
C39 C40 C36 118.6(3) . . ?
C39 C40 C41 121.3(3) . . ?
C36 C40 C41 120.0(3) . . ?
N42 C41 C40 112.9(3) . . ?
C43 N42 C41 112.0(2) . . ?
N42 C43 C44 112.3(3) . . ?
N16 C44 C43 114.4(3) . . ?
O13 N11 O11 119.8(3) . . ?
O13 N11 O12 120.0(3) . . ?
O11 N11 O12 120.1(3) . . ?
O23 N21 O21 120.6(3) . . ?
O23 N21 O22 119.8(3) . . ?
O21 N21 O22 119.6(3) . . ?
O33 N31 O31 118.2(3) . . ?
O33 N31 O32 122.3(3) . . ?
O31 N31 O32 119.4(3) . . ?
O43 N41 O42 120.4(4) . . ?
O43 N41 O41 119.7(4) . . ?
O42 N41 O41 119.9(4) . . ?
O53 N51 O51 121.2(3) . . ?
O53 N51 O52 120.2(3) . . ?
O51 N51 O52 118.5(3) . . ?
O63 N61 O62 120.0(4) . . ?
O63 N61 O61 119.0(4) . . ?
O62 N61 O61 121.0(4) . . ?

loop_
_geom_bond_atom_site_label_1
_geom_bond_atom_site_label_2
_geom_bond_distance
_geom_bond_site_symmetry_2
_geom_bond_publ_flag
N1 C30 1.472(4) . ?
N1 C31 1.475(4) . ?
N1 C2 1.479(4) . ?
C2 C3 1.505(4) . ?
C3 N4 1.496(4) . ?
N4 C5 1.485(4) . ?
C5 C6 1.508(4) . ?
C6 C7 1.378(4) . ?
C6 C8 1.381(4) . ?
C7 C11 1.392(4) . ?
C8 C9 1.381(4) . ?
C9 C10 1.377(4) . ?
C10 C11 1.384(4) . ?
C11 C12 1.500(4) . ?
C12 N13 1.479(4) . ?
N13 C14 1.488(4) . ?
C14 C15 1.506(4) . ?
C15 N16 1.478(4) . ?
N16 C17 1.471(4) . ?
N16 C44 1.472(4) . ?
C17 C18 1.500(5) . ?
C18 N19 1.492(4) . ?
N19 C20 1.480(4) . ?
C20 C21 1.500(4) . ?
C21 C22 1.379(4) . ?
C21 C23 1.387(4) . ?
C22 C26 1.382(4) . ?
C23 C24 1.378(5) . ?
C24 C25 1.377(5) . ?
C25 C26 1.387(4) . ?
C26 C27 1.496(4) . ?
C27 N28 1.492(4) . ?
N28 C29 1.483(4) . ?
C29 C30 1.514(4) . ?
C31 C32 1.508(4) . ?
C32 N33 1.486(4) . ?
N33 C34 1.479(4) . ?
C34 C35 1.506(5) . ?
C35 C37 1.382(5) . ?
C35 C36 1.383(5) . ?
C36 C40 1.388(5) . ?
C37 C38 1.379(5) . ?
C38 C39 1.374(5) . ?
C39 C40 1.379(4) . ?
C40 C41 1.503(5) . ?
C41 N42 1.490(4) . ?
N42 C43 1.485(4) . ?
C43 C44 1.516(4) . ?
N11 O13 1.243(3) . ?
N11 O11 1.247(3) . ?
N11 O12 1.254(3) . ?
N21 O23 1.244(3) . ?
N21 O21 1.250(3) . ?
N21 O22 1.254(3) . ?
N31 O33 1.210(4) . ?
N31 O31 1.235(4) . ?
N31 O32 1.243(3) . ?
N41 O43 1.227(4) . ?
N41 O42 1.237(4) . ?
N41 O41 1.246(4) . ?
N51 O53 1.198(4) . ?
N51 O51 1.227(3) . ?
N51 O52 1.262(4) . ?
N61 O63 1.219(4) . ?
N61 O62 1.222(4) . ?
N61 O61 1.223(4) . ?

loop_
_geom_hbond_atom_site_label_D
_geom_hbond_atom_site_label_H
_geom_hbond_atom_site_label_A
_geom_hbond_distance_DH
_geom_hbond_distance_HA
_geom_hbond_distance_DA
_geom_hbond_angle_DHA
_geom_hbond_site_symmetry_A
N4 H4A O11 0.90 2.03 2.900(4) 163.4 .
N4 H4A O13 0.90 2.31 3.029(4) 137.3 .
N4 H4B O1W 0.90 1.89 2.748(4) 159.6 .
N13 H13A O31 0.90 1.95 2.847(4) 171.9 .
N13 H13A O33 0.90 2.57 3.175(4) 124.9 .
N13 H13B O21 0.90 1.96 2.851(3) 169.9 .
N13 H13B O23 0.90 2.34 3.000(3) 130.3 .
N19 H19A O32 0.90 2.03 2.887(4) 158.2 1_455
N19 H19B O21 0.90 2.29 2.980(4) 133.1 .
N19 H19B O22 0.90 2.04 2.923(4) 166.9 .
N28 H28A O51 0.90 1.97 2.842(3) 161.9 .
N28 H28B O11 0.90 2.27 2.956(3) 132.5 .
N28 H28B O12 0.90 2.01 2.897(4) 167.0 .
N33 H33A O12 0.90 2.29 3.014(4) 137.3 .
N33 H33A O13 0.90 2.00 2.873(4) 162.3 .
N33 H33B O52 0.90 1.98 2.866(4) 166.2 1_565
N42 H42A O22 0.90 2.32 3.033(4) 135.9 .
N42 H42A O23 0.90 2.00 2.880(3) 164.2 .
N42 H42B O2W 0.90 1.83 2.688(4) 158.2 .
O1W H1W1 O52 0.98 2.11 2.819(5) 127.8 1_655
O1W H1W2 O1W 0.96 2.34 3.008(8) 125.9 2_765
O1W H1W3 O62 0.90 2.32 3.162(7) 155.0 2_765
O2W H2W1 O31 0.88 2.47 3.203(4) 141.5 1_465
O2W H2W2 O41 0.85 2.63 3.224(4) 127.6 2_666
O2W H2W2 O43 0.85 2.10 2.952(5) 179.8 2_666

loop_
_geom_torsion_atom_site_label_1
_geom_torsion_atom_site_label_2
_geom_torsion_atom_site_label_3
_geom_torsion_atom_site_label_4
_geom_torsion
_geom_torsion_site_symmetry_1
_geom_torsion_site_symmetry_2
_geom_torsion_site_symmetry_3
_geom_torsion_site_symmetry_4
_geom_torsion_publ_flag
C30 N1 C2 C3 -162.3(2) . . . . ?
C31 N1 C2 C3 79.6(3) . . . . ?
N1 C2 C3 N4 79.9(3) . . . . ?
C2 C3 N4 C5 -176.8(2) . . . . ?
C3 N4 C5 C6 179.2(3) . . . . ?
N4 C5 C6 C7 -114.3(3) . . . . ?
N4 C5 C6 C8 67.8(4) . . . . ?
C8 C6 C7 C11 2.6(4) . . . . ?
C5 C6 C7 C11 -175.2(3) . . . . ?
C7 C6 C8 C9 -1.5(4) . . . . ?
C5 C6 C8 C9 176.4(3) . . . . ?
C6 C8 C9 C10 -1.1(5) . . . . ?
C8 C9 C10 C11 2.6(5) . . . . ?
C9 C10 C11 C7 -1.4(4) . . . . ?
C9 C10 C11 C12 178.5(3) . . . . ?
C6 C7 C11 C10 -1.2(4) . . . . ?
C6 C7 C11 C12 178.8(3) . . . . ?
C10 C11 C12 N13 -69.3(4) . . . . ?
C7 C11 C12 N13 110.7(3) . . . . ?
C11 C12 N13 C14 -175.0(2) . . . . ?
C12 N13 C14 C15 175.2(2) . . . . ?
N13 C14 C15 N16 -81.4(3) . . . . ?
C14 C15 N16 C17 160.3(3) . . . . ?
C14 C15 N16 C44 -81.2(3) . . . . ?
C44 N16 C17 C18 164.4(3) . . . . ?
C15 N16 C17 C18 -77.7(3) . . . . ?
N16 C17 C18 N19 -85.5(3) . . . . ?
C17 C18 N19 C20 178.5(3) . . . . ?
C18 N19 C20 C21 -179.9(3) . . . . ?
N19 C20 C21 C22 107.5(3) . . . . ?
N19 C20 C21 C23 -75.7(4) . . . . ?
C23 C21 C22 C26 -2.0(4) . . . . ?
C20 C21 C22 C26 174.9(3) . . . . ?
C22 C21 C23 C24 0.9(5) . . . . ?
C20 C21 C23 C24 -175.9(3) . . . . ?
C21 C23 C24 C25 0.7(5) . . . . ?
C23 C24 C25 C26 -1.2(5) . . . . ?
C21 C22 C26 C25 1.4(4) . . . . ?
C21 C22 C26 C27 -176.0(3) . . . . ?
C24 C25 C26 C22 0.2(5) . . . . ?
C24 C25 C26 C27 177.6(3) . . . . ?
C22 C26 C27 N28 -107.3(3) . . . . ?
C25 C26 C27 N28 75.4(4) . . . . ?
C26 C27 N28 C29 177.3(3) . . . . ?
C27 N28 C29 C30 -173.8(3) . . . . ?
C31 N1 C30 C29 -165.2(2) . . . . ?
C2 N1 C30 C29 76.7(3) . . . . ?
N28 C29 C30 N1 83.5(3) . . . . ?
C30 N1 C31 C32 80.7(3) . . . . ?
C2 N1 C31 C32 -161.1(2) . . . . ?
N1 C31 C32 N33 82.1(3) . . . . ?
C31 C32 N33 C34 176.2(3) . . . . ?
C32 N33 C34 C35 176.3(3) . . . . ?
N33 C34 C35 C37 80.3(4) . . . . ?
N33 C34 C35 C36 -102.7(4) . . . . ?
C37 C35 C36 C40 1.5(4) . . . . ?
C34 C35 C36 C40 -175.5(3) . . . . ?
C36 C35 C37 C38 0.2(5) . . . . ?
C34 C35 C37 C38 177.2(3) . . . . ?
C35 C37 C38 C39 -1.6(5) . . . . ?
C37 C38 C39 C40 1.2(5) . . . . ?
C38 C39 C40 C36 0.6(5) . . . . ?
C38 C39 C40 C41 -176.7(3) . . . . ?
C35 C36 C40 C39 -1.9(4) . . . . ?
C35 C36 C40 C41 175.4(3) . . . . ?
C39 C40 C41 N42 -73.6(4) . . . . ?
C36 C40 C41 N42 109.2(3) . . . . ?
C40 C41 N42 C43 -176.6(3) . . . . ?
C41 N42 C43 C44 179.4(3) . . . . ?
C17 N16 C44 C43 -78.8(3) . . . . ?
C15 N16 C44 C43 163.2(2) . . . . ?
N42 C43 C44 N16 -82.8(3) . . . . ?
